data_2224643
loop_
_publ_author_name
'Li, Jiang-Sheng'
'He, Qi-Xi'
'Li, Peng-Yu'

_publ_section_title
;
 2-Mesitylacetic acid
;
_journal_coeditor_code HB5261
_journal_issue 1
_journal_name_full 'Acta Crystallographica Section E'
_journal_page_first o39
_journal_paper_doi 10.1107/S1600536809051514
_journal_volume 66
_journal_year 2010
_chemical_formula_iupac 'C11 H14 O2'
_chemical_formula_moiety 'C11 H14 O2'
_chemical_formula_sum 'C11 H14 O2'
_chemical_formula_weight 178.22
_chemical_melting_point 441.0(10)
_chemical_name_systematic
;
2-Mesitylacetic acid
;
_space_group_IT_number 14
_symmetry_cell_setting monoclinic
_symmetry_space_group_name_Hall '-P 2ybc'
_symmetry_space_group_name_H-M 'P 1 21/c 1'
_atom_sites_solution_hydrogens geom
_atom_sites_solution_primary direct
_atom_sites_solution_secondary difmap
_audit_creation_method SHELXL-97
_cell_angle_alpha 90.00
_cell_angle_beta 92.74(3)
_cell_angle_gamma 90.00
_cell_formula_units_Z 4
_cell_length_a 8.2312(16)
_cell_length_b 15.366(3)
_cell_length_c 7.5708(15)
_cell_measurement_reflns_used 2789
_cell_measurement_temperature 113(2)
_cell_measurement_theta_max 27.859
_cell_measurement_theta_min 2.477
_cell_volume 956.5(3)
_computing_cell_refinement 'CrystalClear (Rigaku/MSC, 2005)'
_computing_data_collection 'CrystalClear (Rigaku/MSC, 2005)'
_computing_data_reduction 'CrystalClear (Rigaku/MSC, 2005)'
_computing_molecular_graphics 'SHELXTL (Sheldrick, 2008)'
_computing_publication_material 'SHELXL97 (Sheldrick, 2008)'
_computing_structure_refinement 'SHELXL97 (Sheldrick, 2008)'
_computing_structure_solution 'SHELXS97 (Sheldrick, 2008)'
_diffrn_ambient_temperature 113(2)
_diffrn_detector_area_resol_mean 7.31
_diffrn_measured_fraction_theta_full 0.999
_diffrn_measured_fraction_theta_max 0.999
_diffrn_measurement_device_type 'Rigaku Saturn CCD'
_diffrn_measurement_method '\w and \f scans'
_diffrn_radiation_monochromator confocal
_diffrn_radiation_source 'rotating anode'
_diffrn_radiation_type MoK\a
_diffrn_radiation_wavelength 0.71073
_diffrn_reflns_av_R_equivalents 0.0404
_diffrn_reflns_av_sigmaI/netI 0.0381
_diffrn_reflns_limit_h_max 7
_diffrn_reflns_limit_h_min -9
_diffrn_reflns_limit_k_max 15
_diffrn_reflns_limit_k_min -18
_diffrn_reflns_limit_l_max 8
_diffrn_reflns_limit_l_min -8
_diffrn_reflns_number 6163
_diffrn_reflns_theta_full 25.01
_diffrn_reflns_theta_max 25.01
_diffrn_reflns_theta_min 2.48
_diffrn_standards_decay_% 0
_diffrn_standards_interval_count 0
_diffrn_standards_interval_time 0
_diffrn_standards_number 0
_exptl_absorpt_coefficient_mu 0.084
_exptl_absorpt_correction_T_max 0.990
_exptl_absorpt_correction_T_min 0.974
_exptl_absorpt_correction_type multi-scan
_exptl_absorpt_process_details '(CrystalClear; Rigaku/MSC, 2005)'
_exptl_crystal_colour colourless
_exptl_crystal_density_diffrn 1.238
_exptl_crystal_density_method 'not measured'
_exptl_crystal_description block
_exptl_crystal_F_000 384
_exptl_crystal_size_max 0.32
_exptl_crystal_size_mid 0.18
_exptl_crystal_size_min 0.12
_refine_diff_density_max 0.195
_refine_diff_density_min -0.175
_refine_ls_extinction_coef 0.109(9)
_refine_ls_extinction_expression Fc^*^=kFc[1+0.001xFc^2^\l^3^/sin(2\q)]^-1/4^
_refine_ls_extinction_method SHELXL
_refine_ls_goodness_of_fit_ref 1.032
_refine_ls_hydrogen_treatment constr
_refine_ls_matrix_type full
_refine_ls_number_parameters 123
_refine_ls_number_reflns 1681
_refine_ls_number_restraints 0
_refine_ls_restrained_S_all 1.032
_refine_ls_R_factor_all 0.0445
_refine_ls_R_factor_gt 0.0345
_refine_ls_shift/su_max 0.001
_refine_ls_shift/su_mean 0.000
_refine_ls_structure_factor_coef Fsqd
_refine_ls_weighting_details 'calc w=1/[\s^2^(Fo^2^)+(0.0648P)^2^] where P=(Fo^2^+2Fc^2^)/3'
_refine_ls_weighting_scheme calc
_refine_ls_wR_factor_gt 0.0980
_refine_ls_wR_factor_ref 0.1037
_reflns_number_gt 1259
_reflns_number_total 1681
_reflns_threshold_expression I>2\s(I)
_cod_data_source_file hb5261.cif
_cod_data_source_block I
_cod_depositor_comments
;
The following automatic conversions were performed:
'_symmetry_cell_setting' value 'Monoclinic' changed to 'monoclinic'
according to '/home/saulius/struct/CIF-dictionaries/cif_core.dic'
dictionary named 'cif_core.dic' version 2.4.1 from 2010-06-29.

Automatic conversion script
Id: cif_fix_enum 1527 2010-12-29 10:47:43Z saulius 

The following automatic conversions were performed:

'_chemical_melting_point' value '440-442 K' was changed to
'441.0(10)' - the average value was taken and precision was
estimated.

Automatic conversion script
Id: cif_fix_values 1646 2011-03-28 12:23:43Z adriana 

The following automatic conversions were performed:

'_chemical_melting_point' value '440-442 K' was changed to
'441.0(10)' - the average value was taken and precision was
estimated.

'_symmetry_cell_setting' value 'Monoclinic' changed to
'monoclinic' according to
/home/saulius/struct/CIF-dictionaries/cif_core.dic dictionary named
'cif_core.dic' version 2.4.1 from 2010-06-29.

Automatic conversion script
Id: cif_fix_values 1715 2011-07-08 13:25:40Z adriana 
;
_cod_original_cell_volume 956.4(3)
_cod_original_sg_symbol_H-M 'P 21/c'
_cod_database_code 2224643
_cod_database_fobs_code 2224643

loop_
_symmetry_equiv_pos_as_xyz
'x, y, z'
'-x, y+1/2, -z+1/2'
'-x, -y, -z'
'x, -y-1/2, z-1/2'

loop_
_atom_site_type_symbol
_atom_site_label
_atom_site_fract_x
_atom_site_fract_y
_atom_site_fract_z
_atom_site_U_iso_or_equiv
_atom_site_adp_type
_atom_site_calc_flag
_atom_site_refinement_flags
_atom_site_occupancy
_atom_site_disorder_assembly
_atom_site_disorder_group
O O1 0.36719(12) 0.93504(6) 0.08273(12) 0.0294(3) Uani d . 1 . .
O O2 0.48038(12) 1.05038(6) 0.21730(12) 0.0262(3) Uani d . 1 . .
H H2 0.5244 1.0548 0.1228 0.039 Uiso calc R 1 . .
C C1 0.38084(16) 0.98320(8) 0.21106(17) 0.0190(3) Uani d . 1 . .
C C2 0.29007(17) 0.97161(8) 0.37622(17) 0.0232(4) Uani d . 1 . .
H H2A 0.2568 1.0284 0.4173 0.028 Uiso calc R 1 . .
H H2B 0.3632 0.9467 0.4669 0.028 Uiso calc R 1 . .
C C3 0.14180(16) 0.91442(8) 0.35423(16) 0.0189(3) Uani d . 1 . .
C C4 0.14441(17) 0.82764(8) 0.41446(17) 0.0205(3) Uani d . 1 . .
C C5 0.00572(17) 0.77723(8) 0.38957(18) 0.0229(4) Uani d . 1 . .
H H5 0.0076 0.7201 0.4303 0.027 Uiso calc R 1 . .
C C6 -0.13609(17) 0.80882(8) 0.30596(17) 0.0231(4) Uani d . 1 . .
C C7 -0.13687(17) 0.89545(8) 0.25041(17) 0.0235(4) Uani d . 1 . .
H H7 -0.2313 0.9183 0.1963 0.028 Uiso calc R 1 . .
C C8 -0.00110(17) 0.94838(8) 0.27356(16) 0.0198(3) Uani d . 1 . .
C C9 -0.00882(18) 1.04182(8) 0.21213(18) 0.0270(4) Uani d . 1 . .
H H9A -0.1139 1.0533 0.1566 0.040 Uiso calc R 1 . .
H H9B 0.0736 1.0518 0.1289 0.040 Uiso calc R 1 . .
H H9C 0.0090 1.0798 0.3119 0.040 Uiso calc R 1 . .
C C10 0.29354(18) 0.78874(10) 0.50715(19) 0.0316(4) Uani d . 1 . .
H H10A 0.2726 0.7291 0.5360 0.047 Uiso calc R 1 . .
H H10B 0.3198 0.8207 0.6136 0.047 Uiso calc R 1 . .
H H10C 0.3832 0.7916 0.4308 0.047 Uiso calc R 1 . .
C C11 -0.28185(19) 0.75097(9) 0.2738(2) 0.0340(4) Uani d . 1 . .
H H11A -0.2606 0.7100 0.1821 0.051 Uiso calc R 1 . .
H H11B -0.3746 0.7858 0.2382 0.051 Uiso calc R 1 . .
H H11C -0.3035 0.7202 0.3805 0.051 Uiso calc R 1 . .

loop_
_atom_site_aniso_label
_atom_site_aniso_U_11
_atom_site_aniso_U_22
_atom_site_aniso_U_33
_atom_site_aniso_U_12
_atom_site_aniso_U_13
_atom_site_aniso_U_23
O1 0.0363(7) 0.0287(6) 0.0241(6) -0.0128(5) 0.0107(5) -0.0080(4)
O2 0.0285(6) 0.0279(6) 0.0229(6) -0.0113(4) 0.0080(4) -0.0047(4)
C1 0.0194(8) 0.0168(6) 0.0207(7) 0.0004(6) -0.0010(6) 0.0015(5)
C2 0.0284(9) 0.0236(7) 0.0178(8) -0.0039(6) 0.0027(6) -0.0005(5)
C3 0.0243(8) 0.0199(7) 0.0130(7) -0.0031(6) 0.0064(6) -0.0029(5)
C4 0.0250(8) 0.0212(7) 0.0159(7) 0.0019(6) 0.0061(6) -0.0016(5)
C5 0.0330(9) 0.0159(6) 0.0206(7) -0.0011(6) 0.0102(6) -0.0005(5)
C6 0.0259(9) 0.0253(7) 0.0188(7) -0.0049(6) 0.0094(6) -0.0048(5)
C7 0.0228(8) 0.0295(8) 0.0185(8) 0.0030(6) 0.0044(6) -0.0018(5)
C8 0.0270(8) 0.0190(7) 0.0141(7) 0.0001(6) 0.0073(6) -0.0014(5)
C9 0.0343(9) 0.0233(7) 0.0237(8) 0.0029(6) 0.0055(7) 0.0014(5)
C10 0.0317(9) 0.0294(8) 0.0336(9) 0.0033(6) 0.0022(7) 0.0032(6)
C11 0.0329(10) 0.0366(9) 0.0332(9) -0.0109(7) 0.0080(7) -0.0040(6)

loop_
_atom_type_symbol
_atom_type_description
_atom_type_scat_dispersion_real
_atom_type_scat_dispersion_imag
_atom_type_scat_source
C C 0.0033 0.0016 'International Tables Vol C Tables 4.2.6.8 and 6.1.1.4'
H H 0.0000 0.0000 'International Tables Vol C Tables 4.2.6.8 and 6.1.1.4'
O O 0.0106 0.0060 'International Tables Vol C Tables 4.2.6.8 and 6.1.1.4'

loop_
_geom_angle_atom_site_label_1
_geom_angle_atom_site_label_2
_geom_angle_atom_site_label_3
_geom_angle_site_symmetry_1
_geom_angle_site_symmetry_3
_geom_angle
_geom_angle_publ_flag
C1 O2 H2 . . 109.5 ?
O1 C1 O2 . . 122.43(13) ?
O1 C1 C2 . . 124.14(12) ?
O2 C1 C2 . . 113.42(10) ?
C1 C2 C3 . . 114.26(10) ?
C1 C2 H2A . . 108.7 ?
C3 C2 H2A . . 108.7 ?
C1 C2 H2B . . 108.7 ?
C3 C2 H2B . . 108.7 ?
H2A C2 H2B . . 107.6 ?
C8 C3 C4 . . 119.57(12) ?
C8 C3 C2 . . 119.34(11) ?
C4 C3 C2 . . 121.09(12) ?
C5 C4 C3 . . 119.05(12) ?
C5 C4 C10 . . 119.27(12) ?
C3 C4 C10 . . 121.68(13) ?
C4 C5 C6 . . 122.41(11) ?
C4 C5 H5 . . 118.8 ?
C6 C5 H5 . . 118.8 ?
C5 C6 C7 . . 117.54(12) ?
C5 C6 C11 . . 120.94(12) ?
C7 C6 C11 . . 121.52(13) ?
C8 C7 C6 . . 121.95(13) ?
C8 C7 H7 . . 119.0 ?
C6 C7 H7 . . 119.0 ?
C7 C8 C3 . . 119.45(11) ?
C7 C8 C9 . . 119.81(12) ?
C3 C8 C9 . . 120.73(12) ?
C8 C9 H9A . . 109.5 ?
C8 C9 H9B . . 109.5 ?
H9A C9 H9B . . 109.5 ?
C8 C9 H9C . . 109.5 ?
H9A C9 H9C . . 109.5 ?
H9B C9 H9C . . 109.5 ?
C4 C10 H10A . . 109.5 ?
C4 C10 H10B . . 109.5 ?
H10A C10 H10B . . 109.5 ?
C4 C10 H10C . . 109.5 ?
H10A C10 H10C . . 109.5 ?
H10B C10 H10C . . 109.5 ?
C6 C11 H11A . . 109.5 ?
C6 C11 H11B . . 109.5 ?
H11A C11 H11B . . 109.5 ?
C6 C11 H11C . . 109.5 ?
H11A C11 H11C . . 109.5 ?
H11B C11 H11C . . 109.5 ?

loop_
_geom_bond_atom_site_label_1
_geom_bond_atom_site_label_2
_geom_bond_site_symmetry_2
_geom_bond_distance
_geom_bond_publ_flag
O1 C1 . 1.2222(15) ?
O2 C1 . 1.3174(15) ?
O2 H2 . 0.8200 ?
C1 C2 . 1.4976(19) ?
C2 C3 . 1.5067(17) ?
C2 H2A . 0.9700 ?
C2 H2B . 0.9700 ?
C3 C8 . 1.4000(18) ?
C3 C4 . 1.4089(18) ?
C4 C5 . 1.3850(18) ?
C4 C10 . 1.5080(19) ?
C5 C6 . 1.3885(18) ?
C5 H5 . 0.9300 ?
C6 C7 . 1.3959(19) ?
C6 C11 . 1.5037(18) ?
C7 C8 . 1.3865(18) ?
C7 H7 . 0.9300 ?
C8 C9 . 1.5096(18) ?
C9 H9A . 0.9600 ?
C9 H9B . 0.9600 ?
C9 H9C . 0.9600 ?
C10 H10A . 0.9600 ?
C10 H10B . 0.9600 ?
C10 H10C . 0.9600 ?
C11 H11A . 0.9600 ?
C11 H11B . 0.9600 ?
C11 H11C . 0.9600 ?

loop_
_geom_hbond_atom_site_label_D
_geom_hbond_atom_site_label_H
_geom_hbond_atom_site_label_A
_geom_hbond_site_symmetry_A
_geom_hbond_distance_DH
_geom_hbond_distance_HA
_geom_hbond_distance_DA
_geom_hbond_angle_DHA
O2 H2 O1 3_675 0.82 1.84 2.6564(15) 177

loop_
_geom_torsion_atom_site_label_1
_geom_torsion_atom_site_label_2
_geom_torsion_atom_site_label_3
_geom_torsion_atom_site_label_4
_geom_torsion_site_symmetry_1
_geom_torsion_site_symmetry_2
_geom_torsion_site_symmetry_3
_geom_torsion_site_symmetry_4
_geom_torsion
_geom_torsion_publ_flag
O1 C1 C2 C3 . . . . -18.70(18) ?
O2 C1 C2 C3 . . . . 162.26(11) ?
C1 C2 C3 C8 . . . . -77.82(15) ?
C1 C2 C3 C4 . . . . 102.58(14) ?
C8 C3 C4 C5 . . . . 1.12(19) ?
C2 C3 C4 C5 . . . . -179.28(12) ?
C8 C3 C4 C10 . . . . -178.12(12) ?
C2 C3 C4 C10 . . . . 1.48(19) ?
C3 C4 C5 C6 . . . . 0.5(2) ?
C10 C4 C5 C6 . . . . 179.77(13) ?
C4 C5 C6 C7 . . . . -1.7(2) ?
C4 C5 C6 C11 . . . . 177.16(12) ?
C5 C6 C7 C8 . . . . 1.3(2) ?
C11 C6 C7 C8 . . . . -177.55(12) ?
C6 C7 C8 C3 . . . . 0.3(2) ?
C6 C7 C8 C9 . . . . -179.59(12) ?
C4 C3 C8 C7 . . . . -1.50(19) ?
C2 C3 C8 C7 . . . . 178.89(11) ?
C4 C3 C8 C9 . . . . 178.36(12) ?
C2 C3 C8 C9 . . . . -1.24(19) ?

loop_
_cod_related_entry_id
_cod_related_entry_database
_cod_related_entry_code
1 ChemSpider 70500
